data_4035970
loop_
_publ_author_name
'Srinivasulu, Vunnam'
'Shehadeh, Ihsan'
'Khanfar, Monther A.'
'Malik, Omar G.'
'Tarazi, Hamadeh'
'Abu-Yousef, Imad A'
'Sebastian, Anusha'
'Baniowda, Nabil'
'O'Connor, Matthew John'
'Al-Tel, Taleb H'

_publ_section_title
;
 One-Pot Synthesis of Diverse Collections of Benzoxazepine and
 Indolopyrazine Fused to Heterocyclic Systems.
;
_journal_issue 2
_journal_name_full 'The Journal of organic chemistry'
_journal_page_first 934
_journal_page_last 948
_journal_paper_doi 10.1021/acs.joc.8b02878
_journal_volume 84
_journal_year 2019
_chemical_formula_moiety 'C24 H22 N2 O3'
_chemical_formula_sum 'C24 H22 N2 O3'
_chemical_formula_weight 386.43
_space_group_crystal_system monoclinic
_space_group_IT_number 9
_space_group_name_Hall 'I -2ya'
_space_group_name_H-M_alt 'I 1 a 1'
_atom_sites_solution_hydrogens geom
_atom_sites_solution_primary dual
_audit_creation_date 2018-09-25
_audit_creation_method
;
Olex2 1.2
(compiled 2017.07.20 svn.r3457 for OlexSys, GUI svn.r5370)
;
_cell_angle_alpha 90
_cell_angle_beta 105.34(3)
_cell_angle_gamma 90
_cell_formula_units_Z 4
_cell_length_a 12.306(3)
_cell_length_b 9.758(2)
_cell_length_c 17.335(5)
_cell_measurement_reflns_used 741
_cell_measurement_temperature 291
_cell_measurement_theta_max 21.4310
_cell_measurement_theta_min 3.7630
_cell_volume 2007.5(9)
_computing_cell_refinement 'CrysAlisPro 1.171.38.46 (Rigaku OD, 2015)'
_computing_data_collection 'CrysAlisPro 1.171.38.46 (Rigaku OD, 2015)'
_computing_data_reduction 'CrysAlisPro 1.171.38.46 (Rigaku OD, 2015)'
_computing_molecular_graphics 'Olex2 (Dolomanov et al., 2009)'
_computing_publication_material 'Olex2 (Dolomanov et al., 2009)'
_computing_structure_refinement 'ShelXL (Sheldrick, 2015)'
_computing_structure_solution 'ShelXT (Sheldrick, 2015)'
_diffrn_ambient_temperature 291
_diffrn_detector 'CCD plate'
_diffrn_detector_area_resol_mean 8.0267
_diffrn_detector_type Eos
_diffrn_measured_fraction_theta_full 0.998
_diffrn_measured_fraction_theta_max 0.872
_diffrn_measurement_details
;
List of Runs (angles in degrees, time in seconds):

  # Type    Start    End  Width  t~exp~   \w     \q     \k     \f   Frames
--------------------------------------------------------------------------
  1  \w      5.00  84.00   1.00   50.00    --   17.14  57.00  30.00   79
  2  \w      3.00  39.00   1.00   50.00    --   17.14  57.00 -90.00   36
  3  \w      0.00  84.00   1.00   50.00    --   17.14  57.00-180.00   84
  4  \w    -15.00  19.00   1.00   50.00    --  -16.36 -99.00   0.00   34
  5  \w    -43.00  34.00   1.00   50.00    --   17.14 -57.00 -90.00   77
  6  \w    -46.00  43.00   1.00   50.00    --   17.14 -75.00  58.00   89
;
_diffrn_measurement_device 'four-circle diffractometer'
_diffrn_measurement_device_type 'Xcalibur, Eos'
_diffrn_measurement_method '\w scans'
_diffrn_orient_matrix_type 'CrysAlisPro convention (1999,Acta A55,543-557)'
_diffrn_orient_matrix_UB_11 0.0102751000
_diffrn_orient_matrix_UB_12 -0.0627777000
_diffrn_orient_matrix_UB_13 0.0215328000
_diffrn_orient_matrix_UB_21 0.0189635000
_diffrn_orient_matrix_UB_22 0.0366771000
_diffrn_orient_matrix_UB_23 0.0362660000
_diffrn_orient_matrix_UB_31 -0.0557365500
_diffrn_orient_matrix_UB_32 0.0008484500
_diffrn_orient_matrix_UB_33 0.0042178500
_diffrn_radiation_monochromator graphite
_diffrn_radiation_probe x-ray
_diffrn_radiation_type MoK\a
_diffrn_radiation_wavelength 0.71073
_diffrn_reflns_av_R_equivalents 0.1079
_diffrn_reflns_av_unetI/netI 0.2602
_diffrn_reflns_Laue_measured_fraction_full 0.998
_diffrn_reflns_Laue_measured_fraction_max 0.872
_diffrn_reflns_limit_h_max 16
_diffrn_reflns_limit_h_min -15
_diffrn_reflns_limit_k_max 13
_diffrn_reflns_limit_k_min -13
_diffrn_reflns_limit_l_max 22
_diffrn_reflns_limit_l_min -22
_diffrn_reflns_number 7497
_diffrn_reflns_point_group_measured_fraction_full 0.924
_diffrn_reflns_point_group_measured_fraction_max 0.760
_diffrn_reflns_theta_full 25.242
_diffrn_reflns_theta_max 29.565
_diffrn_reflns_theta_min 3.321
_diffrn_source 'fine-focus sealed X-ray tube'
_diffrn_source_type 'Enhance (Mo) X-ray Source'
_exptl_absorpt_coefficient_mu 0.085
_exptl_absorpt_correction_T_max 1.00000
_exptl_absorpt_correction_T_min 0.81036
_exptl_absorpt_correction_type multi-scan
_exptl_absorpt_process_details
;
CrysAlisPro 1.171.38.46 (Rigaku Oxford Diffraction, 2015)
Empirical absorption correction using spherical harmonics,
 implemented in SCALE3 ABSPACK scaling algorithm.
;
_exptl_crystal_colour colourless
_exptl_crystal_colour_primary colourless
_exptl_crystal_density_diffrn 1.279
_exptl_crystal_description needle
_exptl_crystal_F_000 816
_exptl_crystal_size_max 0.1
_exptl_crystal_size_mid 0.02
_exptl_crystal_size_min 0.01
_refine_diff_density_max 0.237
_refine_diff_density_min -0.197
_refine_diff_density_rms 0.051
_refine_ls_abs_structure_details
;
 Flack x determined using 240 quotients [(I+)-(I-)]/[(I+)+(I-)]
 (Parsons, Flack and Wagner, Acta Cryst. B69 (2013) 249-259).
;
_refine_ls_abs_structure_Flack -1.7(10)
_refine_ls_extinction_coef 0.0020(12)
_refine_ls_extinction_expression Fc^*^=kFc[1+0.001xFc^2^\l^3^/sin(2\q)]^-1/4^
_refine_ls_extinction_method 'SHELXL-2014/7 (Sheldrick 2014'
_refine_ls_goodness_of_fit_ref 0.874
_refine_ls_hydrogen_treatment constr
_refine_ls_matrix_type full
_refine_ls_number_parameters 266
_refine_ls_number_reflns 4280
_refine_ls_number_restraints 2
_refine_ls_restrained_S_all 0.874
_refine_ls_R_factor_all 0.2353
_refine_ls_R_factor_gt 0.0762
_refine_ls_shift/su_max 0.000
_refine_ls_shift/su_mean 0.000
_refine_ls_structure_factor_coef Fsqd
_refine_ls_weighting_details 'w=1/[\s^2^(Fo^2^)+(0.0730P)^2^] where P=(Fo^2^+2Fc^2^)/3'
_refine_ls_weighting_scheme calc
_refine_ls_wR_factor_gt 0.1542
_refine_ls_wR_factor_ref 0.2567
_reflns_Friedel_coverage 0.742
_reflns_Friedel_fraction_full 0.850
_reflns_Friedel_fraction_max 0.648
_reflns_number_gt 1218
_reflns_number_total 4280
_reflns_threshold_expression 'I > 2\s(I)'
_cod_data_source_file jo8b02878_si_003.cif
_cod_data_source_block exp_2413
_cod_original_cell_volume 2007.5(8)
_cod_database_code 4035970
_shelx_shelxl_version_number 2014/7
_chemical_oxdiff_formula 'C22 H22 N2 O3'
_chemical_oxdiff_usercomment Raed-2139
_shelx_space_group_comment
;
The symmetry employed for this shelxl refinement is uniquely defined
by the following loop, which should always be used as a source of
symmetry information in preference to the above space-group names.
They are only intended as comments.
;
_reflns_odcompleteness_completeness 99.77
_reflns_odcompleteness_iscentric 1
_reflns_odcompleteness_theta 26.32
_olex2_refinement_description
;
1. Fixed Uiso
 At 1.2 times of:
  All C(H) groups, All C(H,H) groups
 At 1.5 times of:
  All C(H,H,H) groups
2.a Ternary CH refined with riding coordinates:
 C00H(H00H)
2.b Secondary CH2 refined with riding coordinates:
 C00I(H00A,H00B), C00L(H00C,H00D)
2.c Aromatic/amide H refined with riding coordinates:
 C007(H007), C00J(H00J), C00K(H00K), C00M(H00M), C00N(H00N), C00P(H00P),
 C00Q(H00Q), C00R(H00R)
2.d Idealised Me refined as rotating group:
 C00O(H00E,H00F,H00G), C00S(H00I,H00L,H00O), C00T(H00S,H00T,H00U)
;
_olex2_date_sample_data_collection 2018-09-12
_olex2_submission_special_instructions 'No special instructions were received'
_oxdiff_exptl_absorpt_empirical_details
;
Empirical correction (ABSPACK) includes:
- Absorption correction using spherical harmonics
- Frame scaling
;
_oxdiff_exptl_absorpt_empirical_full_max 3.426
_oxdiff_exptl_absorpt_empirical_full_min 0.697

loop_
_space_group_symop_operation_xyz
'x, y, z'
'x+1/2, -y, z'
'x+1/2, y+1/2, z+1/2'
'x+1, -y+1/2, z+1/2'

loop_
_atom_site_label
_atom_site_type_symbol
_atom_site_fract_x
_atom_site_fract_y
_atom_site_fract_z
_atom_site_U_iso_or_equiv
_atom_site_adp_type
_atom_site_occupancy
_atom_site_site_symmetry_order
_atom_site_calc_flag
_atom_site_refinement_flags_posn
O001 O 0.2277(6) 0.6968(8) 0.5018(5) 0.061(2) Uani 1 1 d .
O002 O 0.4353(7) 0.1859(8) 0.4706(5) 0.078(3) Uani 1 1 d .
N003 N 0.5375(6) 0.7403(9) 0.5081(5) 0.047(2) Uani 1 1 d .
O004 O 0.4822(7) 0.2583(9) 0.5975(6) 0.092(3) Uani 1 1 d .
N005 N 0.4369(6) 0.5850(8) 0.5559(5) 0.048(2) Uani 1 1 d .
C006 C 0.2413(9) 0.6798(12) 0.4296(8) 0.059(3) Uani 1 1 d .
C007 C 0.6935(8) 0.7554(10) 0.6369(6) 0.044(2) Uani 1 1 d .
H007 H 0.7338 0.8217 0.6176 0.052 Uiso 1 1 calc R
C008 C 0.4281(8) 0.2702(11) 0.5282(7) 0.050(3) Uani 1 1 d .
C009 C 0.2704(9) 0.6579(11) 0.2733(7) 0.052(3) Uani 1 1 d .
C00A C 0.4435(8) 0.6686(11) 0.4940(6) 0.050(3) Uani 1 1 d .
C00B C 0.5340(8) 0.6108(10) 0.6153(7) 0.049(3) Uani 1 1 d .
C00C C 0.3663(8) 0.6594(11) 0.3415(7) 0.051(3) Uani 1 1 d .
C00D C 0.6734(9) 0.6061(12) 0.7419(7) 0.060(3) Uani 1 1 d .
C00E C 0.3510(8) 0.6710(10) 0.4195(6) 0.045(3) Uani 1 1 d .
C00F C 0.7350(7) 0.7033(12) 0.7111(7) 0.053(3) Uani 1 1 d .
C00G C 0.5923(7) 0.7104(10) 0.5904(6) 0.046(3) Uani 1 1 d .
C00H C 0.3436(7) 0.4929(10) 0.5567(7) 0.044(2) Uani 1 1 d .
H00H H 0.3615 0.4530 0.6105 0.052 Uiso 1 1 calc R
C00I C 0.2333(8) 0.5755(12) 0.5476(8) 0.057(3) Uani 1 1 d .
H00A H 0.1698 0.5175 0.5225 0.068 Uiso 1 1 calc R
H00B H 0.2265 0.5997 0.6004 0.068 Uiso 1 1 calc R
C00J C 0.5707(9) 0.5575(12) 0.6946(7) 0.059(3) Uani 1 1 d .
H00J H 0.5282 0.4936 0.7139 0.071 Uiso 1 1 calc R
C00K C 0.1608(9) 0.6724(13) 0.2891(8) 0.068(4) Uani 1 1 d .
H00K H 0.0971 0.6758 0.2459 0.082 Uiso 1 1 calc R
C00L C 0.3358(8) 0.3741(11) 0.5000(7) 0.059(3) Uani 1 1 d .
H00C H 0.2635 0.3292 0.4933 0.071 Uiso 1 1 calc R
H00D H 0.3388 0.4087 0.4482 0.071 Uiso 1 1 calc R
C00M C 0.4746(8) 0.6420(12) 0.3252(8) 0.060(3) Uani 1 1 d .
H00M H 0.5391 0.6384 0.3678 0.073 Uiso 1 1 calc R
C00N C 0.2848(12) 0.6493(12) 0.1965(7) 0.069(4) Uani 1 1 d .
H00N H 0.2220 0.6548 0.1528 0.083 Uiso 1 1 calc R
C00O C 0.5117(12) 0.0723(13) 0.4908(10) 0.096(5) Uani 1 1 d .
H00E H 0.5083 0.0189 0.4437 0.144 Uiso 1 1 calc GR
H00F H 0.4908 0.0161 0.5300 0.144 Uiso 1 1 calc GR
H00G H 0.5870 0.1059 0.5121 0.144 Uiso 1 1 calc GR
C00P C 0.4845(11) 0.6311(13) 0.2505(9) 0.074(4) Uani 1 1 d .
H00P H 0.5558 0.6221 0.2422 0.089 Uiso 1 1 calc R
C00Q C 0.1478(9) 0.6811(12) 0.3618(9) 0.068(4) Uani 1 1 d .
H00Q H 0.0756 0.6882 0.3687 0.081 Uiso 1 1 calc R
C00R C 0.3890(11) 0.6329(13) 0.1839(8) 0.077(4) Uani 1 1 d .
H00R H 0.3970 0.6231 0.1324 0.093 Uiso 1 1 calc R
C00S C 0.7191(12) 0.5479(16) 0.8249(8) 0.095(5) Uani 1 1 d .
H00I H 0.7983 0.5306 0.8343 0.143 Uiso 1 1 calc GR
H00L H 0.6809 0.4637 0.8294 0.143 Uiso 1 1 calc GR
H00O H 0.7071 0.6124 0.8636 0.143 Uiso 1 1 calc GR
C00T C 0.8462(9) 0.7603(13) 0.7638(8) 0.078(4) Uani 1 1 d .
H00S H 0.9081 0.7222 0.7470 0.116 Uiso 1 1 calc GR
H00T H 0.8532 0.7362 0.8186 0.116 Uiso 1 1 calc GR
H00U H 0.8467 0.8583 0.7588 0.116 Uiso 1 1 calc GR

loop_
_atom_site_aniso_label
_atom_site_aniso_U_11
_atom_site_aniso_U_22
_atom_site_aniso_U_33
_atom_site_aniso_U_23
_atom_site_aniso_U_13
_atom_site_aniso_U_12
O001 0.050(4) 0.056(5) 0.070(6) 0.001(5) 0.005(4) 0.006(4)
O002 0.080(5) 0.059(5) 0.076(7) -0.012(5) -0.014(5) 0.012(5)
N003 0.036(4) 0.048(6) 0.055(6) 0.004(4) 0.008(4) -0.010(4)
O004 0.101(6) 0.096(7) 0.059(6) -0.004(6) -0.016(5) 0.027(6)
N005 0.037(4) 0.048(5) 0.050(6) 0.001(5) -0.004(4) -0.010(4)
C006 0.061(7) 0.052(8) 0.059(9) 0.003(6) 0.006(7) -0.002(5)
C007 0.040(5) 0.043(6) 0.043(6) -0.013(5) 0.003(4) -0.002(5)
C008 0.049(6) 0.047(7) 0.054(8) -0.002(6) 0.014(6) -0.005(5)
C009 0.053(6) 0.051(7) 0.045(7) 0.009(6) 0.000(6) -0.014(5)
C00A 0.039(5) 0.063(8) 0.046(7) 0.001(6) 0.007(5) 0.014(5)
C00B 0.046(5) 0.038(6) 0.057(8) -0.009(5) 0.002(5) 0.000(5)
C00C 0.053(6) 0.049(7) 0.049(7) 0.014(6) 0.010(6) -0.002(5)
C00D 0.065(7) 0.052(7) 0.053(8) -0.002(6) -0.003(6) -0.008(6)
C00E 0.035(5) 0.053(7) 0.042(7) 0.003(5) 0.001(5) -0.003(5)
C00F 0.041(5) 0.067(8) 0.052(8) -0.026(6) 0.013(5) 0.001(5)
C00G 0.039(5) 0.039(6) 0.054(7) -0.007(5) 0.001(5) -0.008(5)
C00H 0.045(5) 0.044(6) 0.042(6) -0.003(5) 0.010(4) -0.005(5)
C00I 0.049(6) 0.063(7) 0.062(7) -0.010(7) 0.021(5) -0.013(6)
C00J 0.066(7) 0.061(8) 0.046(7) 0.008(6) 0.004(6) -0.018(6)
C00K 0.052(7) 0.075(10) 0.063(10) 0.013(8) -0.012(6) -0.002(6)
C00L 0.044(5) 0.044(6) 0.076(9) -0.017(6) -0.009(5) -0.005(5)
C00M 0.049(6) 0.057(8) 0.066(10) 0.007(7) 0.000(6) -0.001(6)
C00N 0.097(9) 0.056(8) 0.042(8) 0.009(6) -0.002(7) -0.008(7)
C00O 0.096(9) 0.063(10) 0.124(15) 0.018(9) 0.019(9) 0.026(8)
C00P 0.078(8) 0.067(9) 0.071(10) 0.011(8) 0.006(8) -0.020(7)
C00Q 0.042(6) 0.058(8) 0.082(10) 0.003(7) -0.019(6) 0.001(6)
C00R 0.092(9) 0.060(9) 0.074(11) 0.005(7) 0.009(8) -0.006(8)
C00S 0.119(11) 0.099(12) 0.056(10) 0.023(8) 0.003(8) -0.019(9)
C00T 0.058(7) 0.090(10) 0.067(9) -0.016(8) -0.016(6) -0.014(7)

loop_
_atom_type_symbol
_atom_type_description
_atom_type_scat_dispersion_real
_atom_type_scat_dispersion_imag
_atom_type_scat_source
C C 0.0033 0.0016 'International Tables Vol C Tables 4.2.6.8 and 6.1.1.4'
H H 0.0000 0.0000 'International Tables Vol C Tables 4.2.6.8 and 6.1.1.4'
N N 0.0061 0.0033 'International Tables Vol C Tables 4.2.6.8 and 6.1.1.4'
O O 0.0106 0.0060 'International Tables Vol C Tables 4.2.6.8 and 6.1.1.4'

loop_
_geom_angle_atom_site_label_1
_geom_angle_atom_site_label_2
_geom_angle_atom_site_label_3
_geom_angle
C006 O001 C00I 115.3(9)
C008 O002 C00O 118.0(10)
C00A N003 C00G 103.6(8)
C00A N005 C00B 105.0(8)
C00A N005 C00H 125.7(8)
C00B N005 C00H 129.3(9)
O001 C006 C00E 119.5(10)
O001 C006 C00Q 120.7(11)
C00E C006 C00Q 119.6(12)
C00F C007 H007 120.1
C00F C007 C00G 119.8(10)
C00G C007 H007 120.1
O002 C008 C00L 111.8(9)
O004 C008 O002 124.2(10)
O004 C008 C00L 123.7(11)
C00C C009 C00K 116.5(10)
C00N C009 C00C 120.3(10)
C00N C009 C00K 123.1(11)
N003 C00A N005 113.7(9)
N003 C00A C00E 126.1(10)
N005 C00A C00E 120.2(9)
N005 C00B C00J 130.1(10)
C00G C00B N005 108.8(10)
C00G C00B C00J 120.9(9)
C009 C00C C00M 116.1(10)
C00E C00C C009 120.0(9)
C00E C00C C00M 123.9(10)
C00F C00D C00S 120.9(10)
C00J C00D C00F 120.2(10)
C00J C00D C00S 118.8(11)
C006 C00E C00A 115.7(10)
C006 C00E C00C 119.8(9)
C00C C00E C00A 124.5(9)
C007 C00F C00D 120.6(9)
C007 C00F C00T 118.9(11)
C00D C00F C00T 120.3(10)
C007 C00G N003 129.5(10)
C00B C00G N003 108.4(8)
C00B C00G C007 121.6(10)
N005 C00H H00H 105.9
N005 C00H C00I 110.4(8)
N005 C00H C00L 112.5(9)
C00I C00H H00H 105.9
C00L C00H H00H 105.9
C00L C00H C00I 115.5(8)
O001 C00I C00H 113.7(9)
O001 C00I H00A 108.8
O001 C00I H00B 108.8
C00H C00I H00A 108.8
C00H C00I H00B 108.8
H00A C00I H00B 107.7
C00B C00J H00J 121.7
C00D C00J C00B 116.6(10)
C00D C00J H00J 121.7
C009 C00K H00K 118.6
C00Q C00K C009 122.8(11)
C00Q C00K H00K 118.6
C008 C00L C00H 113.2(9)
C008 C00L H00C 108.9
C008 C00L H00D 108.9
C00H C00L H00C 108.9
C00H C00L H00D 108.9
H00C C00L H00D 107.7
C00C C00M H00M 119.2
C00P C00M C00C 121.6(11)
C00P C00M H00M 119.2
C009 C00N H00N 119.3
C00R C00N C009 121.5(12)
C00R C00N H00N 119.3
O002 C00O H00E 109.5
O002 C00O H00F 109.5
O002 C00O H00G 109.5
H00E C00O H00F 109.5
H00E C00O H00G 109.5
H00F C00O H00G 109.5
C00M C00P H00P 119.3
C00M C00P C00R 121.4(13)
C00R C00P H00P 119.3
C006 C00Q H00Q 119.4
C00K C00Q C006 121.2(12)
C00K C00Q H00Q 119.4
C00N C00R C00P 119.0(14)
C00N C00R H00R 120.5
C00P C00R H00R 120.5
C00D C00S H00I 109.5
C00D C00S H00L 109.5
C00D C00S H00O 109.5
H00I C00S H00L 109.5
H00I C00S H00O 109.5
H00L C00S H00O 109.5
C00F C00T H00S 109.5
C00F C00T H00T 109.5
C00F C00T H00U 109.5
H00S C00T H00T 109.5
H00S C00T H00U 109.5
H00T C00T H00U 109.5

loop_
_geom_bond_atom_site_label_1
_geom_bond_atom_site_label_2
_geom_bond_distance
O001 C006 1.316(14)
O001 C00I 1.417(13)
O002 C008 1.315(13)
O002 C00O 1.435(13)
N003 C00A 1.318(12)
N003 C00G 1.438(12)
O004 C008 1.214(13)
N005 C00A 1.368(13)
N005 C00B 1.378(12)
N005 C00H 1.461(12)
C006 C00E 1.409(14)
C006 C00Q 1.411(14)
C007 H007 0.9300
C007 C00F 1.351(14)
C007 C00G 1.366(12)
C008 C00L 1.505(14)
C009 C00C 1.433(13)
C009 C00K 1.453(16)
C009 C00N 1.390(15)
C00A C00E 1.478(13)
C00B C00G 1.345(14)
C00B C00J 1.427(15)
C00C C00E 1.419(14)
C00C C00M 1.443(14)
C00D C00F 1.405(15)
C00D C00J 1.395(14)
C00D C00S 1.510(15)
C00F C00T 1.534(13)
C00H H00H 0.9800
C00H C00I 1.550(14)
C00H C00L 1.507(14)
C00I H00A 0.9700
C00I H00B 0.9700
C00J H00J 0.9300
C00K H00K 0.9300
C00K C00Q 1.316(17)
C00L H00C 0.9700
C00L H00D 0.9700
C00M H00M 0.9300
C00M C00P 1.337(16)
C00N H00N 0.9300
C00N C00R 1.367(17)
C00O H00E 0.9600
C00O H00F 0.9600
C00O H00G 0.9600
C00P H00P 0.9300
C00P C00R 1.412(16)
C00Q H00Q 0.9300
C00R H00R 0.9300
C00S H00I 0.9600
C00S H00L 0.9600
C00S H00O 0.9600
C00T H00S 0.9600
C00T H00T 0.9600
C00T H00U 0.9600
